data_4107590
loop_
_publ_author_name
'Dorina F. Sava'
'Victor Ch. Kravtsov'
'Farid Nouar'
'Lukasz Wojtas'
'Jarrod F. Eubank'
'Mohamed Eddaoudi'

_publ_section_title
;
 Quest for Zeolite-like Metal-Organic Frameworks: On Pyrimidinecarboxylate
 Bis-Chelating Bridging Ligands
;
_journal_name_full 'Journal of the American Chemical Society'
_journal_page_first 3768
_journal_page_last 3770
_journal_paper_doi 10.1021/ja710616j
_journal_volume 130
_journal_year 2008
_chemical_formula_sum 'C1.5 H0.5 In0.125 K0.16 N0.58 Na0.045 O1.36'
_chemical_formula_weight 70.05
_chemical_name_systematic
;
 ?
;
_space_group_IT_number 229
_symmetry_cell_setting cubic
_symmetry_space_group_name_Hall '-I 4 2 3'
_symmetry_space_group_name_H-M 'I m -3 m'
_atom_sites_solution_hydrogens geom
_atom_sites_solution_primary direct
_atom_sites_solution_secondary difmap
_audit_creation_method SHELXL-97
_cell_angle_alpha 90.00
_cell_angle_beta 90.00
_cell_angle_gamma 90.00
_cell_formula_units_Z 96
_cell_length_a 18.761(4)
_cell_length_b 18.761(4)
_cell_length_c 18.761(4)
_cell_measurement_temperature 298(2)
_cell_volume 6603(2)
_computing_cell_refinement 'SAINT (Bruker, 2002)'
_computing_data_collection 'SMART (Bruker, 2002)'
_computing_data_reduction 'SAINT (Bruker, 2002)'
_computing_publication_material 'SHELXL-97 (Sheldrick, 1997)'
_computing_structure_refinement 'SHELXL-97 (Sheldrick, 1997)'
_computing_structure_solution 'SHELXS-97 (Sheldrick, 1990)'
_diffrn_ambient_temperature 298(2)
_diffrn_measured_fraction_theta_full 0.984
_diffrn_measured_fraction_theta_max 0.984
_diffrn_measurement_device_type 'SMART 1K CCD'
_diffrn_measurement_method 'phi and omega scans'
_diffrn_radiation_monochromator graphite
_diffrn_radiation_source 'fine-focus sealed tube'
_diffrn_radiation_type MoK\a
_diffrn_radiation_wavelength 0.71073
_diffrn_reflns_av_R_equivalents 0.0675
_diffrn_reflns_av_sigmaI/netI 0.0405
_diffrn_reflns_limit_h_max 18
_diffrn_reflns_limit_h_min -17
_diffrn_reflns_limit_k_max 18
_diffrn_reflns_limit_k_min -13
_diffrn_reflns_limit_l_max 18
_diffrn_reflns_limit_l_min -18
_diffrn_reflns_number 10664
_diffrn_reflns_theta_full 20.75
_diffrn_reflns_theta_max 20.75
_diffrn_reflns_theta_min 2.66
_exptl_absorpt_coefficient_mu 1.381
_exptl_absorpt_correction_T_max 0.8196
_exptl_absorpt_correction_T_min 0.8196
_exptl_absorpt_correction_type multi-scan
_exptl_absorpt_process_details 'SADABS; (Sheldrick, 2003)'
_exptl_crystal_colour pale-yellow
_exptl_crystal_density_diffrn 1.691
_exptl_crystal_description polyhedra
_exptl_crystal_F_000 3274
_exptl_crystal_size_max 0.15
_exptl_crystal_size_mid 0.15
_exptl_crystal_size_min 0.15
_refine_diff_density_max 0.594
_refine_diff_density_min -0.768
_refine_diff_density_rms 0.107
_refine_ls_extinction_method none
_refine_ls_goodness_of_fit_ref 1.173
_refine_ls_hydrogen_treatment constr
_refine_ls_matrix_type full
_refine_ls_number_parameters 60
_refine_ls_number_reflns 373
_refine_ls_number_restraints 0
_refine_ls_restrained_S_all 1.173
_refine_ls_R_factor_all 0.0462
_refine_ls_R_factor_gt 0.0436
_refine_ls_shift/su_max 0.001
_refine_ls_shift/su_mean 0.000
_refine_ls_structure_factor_coef Fsqd
_refine_ls_weighting_details 'calc w=1/[\s^2^(Fo^2^)+(0.0704P)^2^+54.4993P] where P=(Fo^2^+2Fc^2^)/3'
_refine_ls_weighting_scheme calc
_refine_ls_wR_factor_gt 0.1252
_refine_ls_wR_factor_ref 0.1277
_reflns_number_gt 353
_reflns_number_total 373
_reflns_threshold_expression >2sigma(I)
_cod_data_source_file ja710616j-file004.cif
_cod_data_source_block me170
_cod_original_formula_sum 'C1.50 H0.50 In0.125 K0.16 N0.58 Na0.045 O1.36'
_cod_database_code 4107590

loop_
_symmetry_equiv_pos_as_xyz
'x, y, z'
'-x, -y, z'
'-x, y, -z'
'x, -y, -z'
'z, x, y'
'z, -x, -y'
'-z, -x, y'
'-z, x, -y'
'y, z, x'
'-y, z, -x'
'y, -z, -x'
'-y, -z, x'
'y, x, -z'
'-y, -x, -z'
'y, -x, z'
'-y, x, z'
'x, z, -y'
'-x, z, y'
'-x, -z, -y'
'x, -z, y'
'z, y, -x'
'z, -y, x'
'-z, y, x'
'-z, -y, -x'
'x+1/2, y+1/2, z+1/2'
'-x+1/2, -y+1/2, z+1/2'
'-x+1/2, y+1/2, -z+1/2'
'x+1/2, -y+1/2, -z+1/2'
'z+1/2, x+1/2, y+1/2'
'z+1/2, -x+1/2, -y+1/2'
'-z+1/2, -x+1/2, y+1/2'
'-z+1/2, x+1/2, -y+1/2'
'y+1/2, z+1/2, x+1/2'
'-y+1/2, z+1/2, -x+1/2'
'y+1/2, -z+1/2, -x+1/2'
'-y+1/2, -z+1/2, x+1/2'
'y+1/2, x+1/2, -z+1/2'
'-y+1/2, -x+1/2, -z+1/2'
'y+1/2, -x+1/2, z+1/2'
'-y+1/2, x+1/2, z+1/2'
'x+1/2, z+1/2, -y+1/2'
'-x+1/2, z+1/2, y+1/2'
'-x+1/2, -z+1/2, -y+1/2'
'x+1/2, -z+1/2, y+1/2'
'z+1/2, y+1/2, -x+1/2'
'z+1/2, -y+1/2, x+1/2'
'-z+1/2, y+1/2, x+1/2'
'-z+1/2, -y+1/2, -x+1/2'
'-x, -y, -z'
'x, y, -z'
'x, -y, z'
'-x, y, z'
'-z, -x, -y'
'-z, x, y'
'z, x, -y'
'z, -x, y'
'-y, -z, -x'
'y, -z, x'
'-y, z, x'
'y, z, -x'
'-y, -x, z'
'y, x, z'
'-y, x, -z'
'y, -x, -z'
'-x, -z, y'
'x, -z, -y'
'x, z, y'
'-x, z, -y'
'-z, -y, x'
'-z, y, -x'
'z, -y, -x'
'z, y, x'
'-x+1/2, -y+1/2, -z+1/2'
'x+1/2, y+1/2, -z+1/2'
'x+1/2, -y+1/2, z+1/2'
'-x+1/2, y+1/2, z+1/2'
'-z+1/2, -x+1/2, -y+1/2'
'-z+1/2, x+1/2, y+1/2'
'z+1/2, x+1/2, -y+1/2'
'z+1/2, -x+1/2, y+1/2'
'-y+1/2, -z+1/2, -x+1/2'
'y+1/2, -z+1/2, x+1/2'
'-y+1/2, z+1/2, x+1/2'
'y+1/2, z+1/2, -x+1/2'
'-y+1/2, -x+1/2, z+1/2'
'y+1/2, x+1/2, z+1/2'
'-y+1/2, x+1/2, -z+1/2'
'y+1/2, -x+1/2, -z+1/2'
'-x+1/2, -z+1/2, y+1/2'
'x+1/2, -z+1/2, -y+1/2'
'x+1/2, z+1/2, y+1/2'
'-x+1/2, z+1/2, -y+1/2'
'-z+1/2, -y+1/2, x+1/2'
'-z+1/2, y+1/2, -x+1/2'
'z+1/2, -y+1/2, -x+1/2'
'z+1/2, y+1/2, x+1/2'

loop_
_atom_site_label
_atom_site_type_symbol
_atom_site_fract_x
_atom_site_fract_y
_atom_site_fract_z
_atom_site_U_iso_or_equiv
_atom_site_adp_type
_atom_site_occupancy
_atom_site_symmetry_multiplicity
_atom_site_calc_flag
_atom_site_refinement_flags
In1 In 0.2500 0.5000 0.0000 0.0369(7) Uani 1 8 d S
N1 N 0.2912(4) 0.3798(4) 0.0000 0.047(2) Uani 1 2 d S
O1 O 0.1577(3) 0.4241(3) 0.0000 0.0486(19) Uani 1 2 d S
O2 O 0.1172(4) 0.3115(4) 0.0000 0.085(3) Uani 1 2 d S
C1 C 0.3596(5) 0.3596(5) 0.0000 0.049(4) Uani 1 4 d S
H1A H 0.3946 0.3946 0.0000 0.059 Uiso 1 4 calc SR
C2 C 0.2412(5) 0.3296(5) 0.0000 0.046(3) Uani 1 2 d S
C3 C 0.2588(6) 0.2588(6) 0.0000 0.054(5) Uani 1 4 d S
H3A H 0.2237 0.2237 0.0000 0.064 Uiso 1 4 calc SR
C4 C 0.1658(5) 0.3578(6) 0.0000 0.054(3) Uani 1 2 d S
K1 K 0.0000 0.2189(5) 0.0000 0.060(2) Uani 0.64 8 d SP
K2 K 0.0000 0.4084(6) 0.0000 0.067(2) Uani 0.64 8 d SP
Na1 Na 0.0000 0.3202(18) 0.0000 0.075(8) Uani 0.36 8 d SP
O41 O 0.3212(18) 0.3212(18) 0.174(2) 0.26(2) Uiso 0.48 2 d SP
N41 N 0.0907(17) 0.0907(17) 0.0907(17) 0.126(17) Uiso 0.48 6 d SP
O21 O 0.1142(13) 0.1142(13) 0.0324(16) 0.053(9) Uiso 0.20 2 d SP
O32 O 0.0000 0.537(4) 0.0000 0.018(14) Uiso 0.16 8 d SP

loop_
_atom_site_aniso_label
_atom_site_aniso_U_11
_atom_site_aniso_U_22
_atom_site_aniso_U_33
_atom_site_aniso_U_23
_atom_site_aniso_U_13
_atom_site_aniso_U_12
In1 0.0289(9) 0.0408(8) 0.0408(8) 0.000 0.000 0.000
N1 0.037(5) 0.035(5) 0.068(6) 0.000 0.000 0.001(4)
O1 0.048(4) 0.038(4) 0.060(5) 0.000 0.000 0.004(3)
O2 0.044(5) 0.058(5) 0.153(9) 0.000 0.000 -0.010(4)
C1 0.035(5) 0.035(5) 0.077(11) 0.000 0.000 -0.001(7)
C2 0.037(6) 0.036(6) 0.066(7) 0.000 0.000 0.000(5)
C3 0.046(6) 0.046(6) 0.069(11) 0.000 0.000 -0.004(7)
C4 0.039(6) 0.058(8) 0.063(7) 0.000 0.000 -0.001(6)
K1 0.060(3) 0.061(5) 0.060(3) 0.000 0.000 0.000
K2 0.056(3) 0.088(8) 0.056(3) 0.000 0.000 0.000
Na1 0.050(9) 0.12(2) 0.050(9) 0.000 0.000 0.000

loop_
_atom_type_symbol
_atom_type_description
_atom_type_scat_dispersion_real
_atom_type_scat_dispersion_imag
_atom_type_scat_source
C C 0.0033 0.0016 'International Tables Vol C Tables 4.2.6.8 and 6.1.1.4'
H H 0.0000 0.0000 'International Tables Vol C Tables 4.2.6.8 and 6.1.1.4'
N N 0.0061 0.0033 'International Tables Vol C Tables 4.2.6.8 and 6.1.1.4'
O O 0.0106 0.0060 'International Tables Vol C Tables 4.2.6.8 and 6.1.1.4'
In In -0.7276 1.3100 'International Tables Vol C Tables 4.2.6.8 and 6.1.1.4'
K K 0.2009 0.2494 'International Tables Vol C Tables 4.2.6.8 and 6.1.1.4'
Na Na 0.0362 0.0249 'International Tables Vol C Tables 4.2.6.8 and 6.1.1.4'

loop_
_geom_angle_atom_site_label_1
_geom_angle_atom_site_label_2
_geom_angle_atom_site_label_3
_geom_angle
_geom_angle_site_symmetry_1
_geom_angle_site_symmetry_3
O1 In1 O1 126.7(2) . 43
O1 In1 O1 126.7(2) . 89_554
O1 In1 O1 78.8(3) 43 89_554
O1 In1 O1 78.8(3) . 51_565
O1 In1 O1 126.7(2) 43 51_565
O1 In1 O1 126.7(2) 89_554 51_565
O1 In1 N1 75.48(15) . 89_554
O1 In1 N1 148.3(3) 43 89_554
O1 In1 N1 69.5(3) 89_554 89_554
O1 In1 N1 75.48(15) 51_565 89_554
O1 In1 N1 69.5(3) . .
O1 In1 N1 75.48(15) 43 .
O1 In1 N1 75.48(15) 89_554 .
O1 In1 N1 148.3(3) 51_565 .
N1 In1 N1 96.04(12) 89_554 .
O1 In1 N1 75.48(15) . 43
O1 In1 N1 69.5(3) 43 43
O1 In1 N1 148.3(3) 89_554 43
O1 In1 N1 75.48(15) 51_565 43
N1 In1 N1 142.1(4) 89_554 43
N1 In1 N1 96.04(12) . 43
O1 In1 N1 148.3(3) . 51_565
O1 In1 N1 75.48(15) 43 51_565
O1 In1 N1 75.48(15) 89_554 51_565
O1 In1 N1 69.5(3) 51_565 51_565
N1 In1 N1 96.04(12) 89_554 51_565
N1 In1 N1 142.1(4) . 51_565
N1 In1 N1 96.04(12) 43 51_565
C2 N1 C1 118.4(9) . .
C2 N1 In1 116.2(6) . .
C1 N1 In1 125.4(7) . .
C4 O1 In1 122.4(6) . .
C4 O1 K2 91.3(6) . .
In1 O1 K2 146.3(3) . .
C4 O2 Na1 132.2(12) . .
C4 O2 K1 174.7(7) . .
C4 O2 K2 96.8(6) . .
K1 O2 K2 77.9(3) . .
N1 C1 N1 123.0(12) 13 .
N1 C1 H1A 118.5 13 .
N1 C1 H1A 118.5 . .
N1 C2 C3 121.2(10) . .
N1 C2 C4 114.4(9) . .
C3 C2 C4 124.4(10) . .
C2 C3 C2 117.8(14) 13 .
C2 C3 H3A 121.1 13 .
C2 C3 H3A 121.1 . .
O1 C4 O2 126.6(9) . .
O1 C4 C2 117.5(9) . .
O2 C4 C2 116.0(9) . .
O1 C4 K2 66.0(5) . .
O2 C4 K2 60.6(6) . .
C2 C4 K2 176.5(7) . .
Na1 K1 O2 51.7(2) . .
Na1 K1 O2 51.7(2) . 23
O2 K1 O2 67.4(2) . 23
Na1 K1 O2 51.7(2) . 21
O2 K1 O2 67.4(2) . 21
O2 K1 O2 103.4(4) 23 21
Na1 K1 O2 51.7(2) . 3
O2 K1 O2 103.4(4) . 3
O2 K1 O2 67.4(2) 23 3
O2 K1 O2 67.4(2) 21 3
Na1 K1 O21 131.4(7) . 8
O2 K1 O21 124.8(6) . 8
O2 K1 O21 167.5(6) 23 8
O2 K1 O21 81.0(7) 21 8
O2 K1 O21 104.4(6) 3 8
Na1 K1 O21 131.4(7) . 3
O2 K1 O21 167.5(6) . 3
O2 K1 O21 124.8(6) 23 3
O2 K1 O21 104.4(6) 21 3
O2 K1 O21 81.0(7) 3 3
O21 K1 O21 42.9(12) 8 3
Na1 K1 O21 131.4(7) . 55
O2 K1 O21 104.4(6) . 55
O2 K1 O21 167.5(6) 23 55
O2 K1 O21 81.0(7) 21 55
O2 K1 O21 124.8(6) 3 55
O21 K1 O21 23.7(12) 8 55
O21 K1 O21 64.1(7) 3 55
Na1 K1 O21 131.4(7) . 52
O2 K1 O21 167.5(6) . 52
O2 K1 O21 104.4(6) 23 52
O2 K1 O21 124.8(6) 21 52
O2 K1 O21 81.0(7) 3 52
O21 K1 O21 64.1(7) 8 52
O21 K1 O21 23.7(12) 3 52
O21 K1 O21 81.9(13) 55 52
Na1 K1 O21 131.4(7) . 5
O2 K1 O21 104.4(6) . 5
O2 K1 O21 81.0(7) 23 5
O2 K1 O21 167.5(6) 21 5
O2 K1 O21 124.8(6) 3 5
O21 K1 O21 97.2(13) 8 5
O21 K1 O21 81.9(13) 3 5
O21 K1 O21 92.4(13) 55 5
O21 K1 O21 64.1(7) 52 5
Na1 K1 O21 131.4(7) . 54
O2 K1 O21 124.8(6) . 54
O2 K1 O21 81.0(7) 23 54
O2 K1 O21 167.5(6) 21 54
O2 K1 O21 104.4(6) 3 54
O21 K1 O21 92.4(13) 8 54
O21 K1 O21 64.1(7) 3 54
O21 K1 O21 97.2(13) 55 54
O21 K1 O21 42.9(12) 52 54
O21 K1 O21 23.7(12) 5 54
Na1 K1 O21 131.4(7) . 50
O2 K1 O21 81.0(7) . 50
O2 K1 O21 124.8(6) 23 50
O2 K1 O21 104.4(6) 21 50
O2 K1 O21 167.5(6) 3 50
O21 K1 O21 64.1(7) 8 50
O21 K1 O21 92.4(13) 3 50
O21 K1 O21 42.9(12) 55 50
O21 K1 O21 97.2(13) 52 50
O21 K1 O21 64.1(7) 5 50
O21 K1 O21 81.9(13) 54 50
O32 K2 Na1 180.000(8) 49_565 .
O32 K2 O32 0.000(10) 49_565 .
Na1 K2 O32 180.000(6) . .
O32 K2 O2 129.6(2) 49_565 21
Na1 K2 O2 50.4(2) . 21
O32 K2 O2 129.6(2) . 21
O32 K2 O2 129.6(2) 49_565 23
Na1 K2 O2 50.4(2) . 23
O32 K2 O2 129.6(2) . 23
O2 K2 O2 100.8(4) 21 23
O32 K2 O2 129.6(2) 49_565 3
Na1 K2 O2 50.4(2) . 3
O32 K2 O2 129.6(2) . 3
O2 K2 O2 66.1(2) 21 3
O2 K2 O2 66.1(2) 23 3
O32 K2 O2 129.6(2) 49_565 .
Na1 K2 O2 50.4(2) . .
O32 K2 O2 129.6(2) . .
O2 K2 O2 66.1(2) 21 .
O2 K2 O2 66.1(2) 23 .
O2 K2 O2 100.8(4) 3 .
O32 K2 O1 84.3(2) 49_565 23
Na1 K2 O1 95.7(2) . 23
O32 K2 O1 84.3(2) . 23
O2 K2 O1 146.1(4) 21 23
O2 K2 O1 45.3(2) 23 23
O2 K2 O1 93.62(14) 3 23
O2 K2 O1 93.62(14) . 23
O32 K2 O1 84.3(2) 49_565 21
Na1 K2 O1 95.7(2) . 21
O32 K2 O1 84.3(2) . 21
O2 K2 O1 45.3(2) 21 21
O2 K2 O1 146.1(4) 23 21
O2 K2 O1 93.62(14) 3 21
O2 K2 O1 93.62(14) . 21
O1 K2 O1 168.6(5) 23 21
O32 K2 O1 84.3(2) 49_565 .
Na1 K2 O1 95.7(2) . .
O32 K2 O1 84.3(2) . .
O2 K2 O1 93.62(14) 21 .
O2 K2 O1 93.62(14) 23 .
O2 K2 O1 146.1(4) 3 .
O2 K2 O1 45.3(2) . .
O1 K2 O1 89.44(5) 23 .
O1 K2 O1 89.44(5) 21 .
O32 K2 O1 84.3(2) 49_565 3
Na1 K2 O1 95.7(2) . 3
O32 K2 O1 84.3(2) . 3
O2 K2 O1 93.62(14) 21 3
O2 K2 O1 93.62(14) 23 3
O2 K2 O1 45.3(2) 3 3
O2 K2 O1 146.1(4) . 3
O1 K2 O1 89.44(5) 23 3
O1 K2 O1 89.44(5) 21 3
O1 K2 O1 168.6(5) . 3
O32 K2 C4 107.0(3) 49_565 21
Na1 K2 C4 73.0(3) . 21
O32 K2 C4 107.0(3) . 21
O2 K2 C4 22.6(2) 21 21
O2 K2 C4 123.4(4) 23 21
O2 K2 C4 79.27(19) 3 21
O2 K2 C4 79.27(19) . 21
O1 K2 C4 168.7(4) 23 21
O1 K2 C4 22.7(2) 21 21
O1 K2 C4 91.66(6) . 21
O1 K2 C4 91.66(6) 3 21
K2 Na1 K1 180.000(1) . .
K2 Na1 O2 94.2(9) . 23
K1 Na1 O2 85.8(9) . 23
K2 Na1 O2 94.2(9) . .
K1 Na1 O2 85.8(9) . .
O2 Na1 O2 89.69(13) 23 .
K2 Na1 O2 94.2(9) . 21
K1 Na1 O2 85.8(9) . 21
O2 Na1 O2 171.5(18) 23 21
O2 Na1 O2 89.69(13) . 21
K2 Na1 O2 94.2(9) . 3
K1 Na1 O2 85.8(9) . 3
O2 Na1 O2 89.69(13) 23 3
O2 Na1 O2 171.5(18) . 3
O2 Na1 O2 89.69(13) 21 3
K2 Na1 O32 0.000(1) . 49_565
K1 Na1 O32 180.000(4) . 49_565
O2 Na1 O32 94.2(9) 23 49_565
O2 Na1 O32 94.2(9) . 49_565
O2 Na1 O32 94.2(9) 21 49_565
O2 Na1 O32 94.2(9) 3 49_565
O21 N41 O21 119.1(10) 9 .
O21 N41 O21 119.1(10) 9 5
O21 N41 O21 119.1(10) . 5
O21 N41 K1 59.5(4) 9 9
O21 N41 K1 59.5(4) . 9
O21 N41 K1 165(4) 5 9
O21 N41 K1 59.5(4) 9 5
O21 N41 K1 165(4) . 5
O21 N41 K1 59.5(4) 5 5
K1 N41 K1 117.2(5) 9 5
O21 N41 K1 165(4) 9 .
O21 N41 K1 59.5(4) . .
O21 N41 K1 59.5(4) 5 .
K1 N41 K1 117.2(5) 9 .
K1 N41 K1 117.2(5) 5 .
O21 O21 N41 150(3) 50 .
O21 O21 K1 78.2(6) 50 9
N41 O21 K1 99.0(8) . 9
O21 O21 K1 78.2(6) 50 .
N41 O21 K1 99.0(8) . .
K1 O21 K1 155.8(12) 9 .
K2 O32 O32 180.000(13) 49_565 49_565
K2 O32 K2 180.0 49_565 .
O32 O32 Na1 180.000(6) 49_565 49_565
K2 O32 Na1 180.000(3) . 49_565

loop_
_geom_bond_atom_site_label_1
_geom_bond_atom_site_label_2
_geom_bond_distance
_geom_bond_site_symmetry_2
In1 O1 2.242(6) .
In1 O1 2.242(6) 43
In1 O1 2.242(6) 89_554
In1 O1 2.242(6) 51_565
In1 N1 2.383(7) 89_554
In1 N1 2.383(7) .
In1 N1 2.383(7) 43
In1 N1 2.383(7) 51_565
N1 C2 1.329(12) .
N1 C1 1.338(10) .
O1 C4 1.254(12) .
O1 K2 2.972(6) .
O2 C4 1.258(12) .
O2 Na1 2.205(8) .
O2 K1 2.803(9) .
O2 K2 2.853(10) .
C1 N1 1.338(10) 13
C1 H1A 0.9300 .
C2 C3 1.370(12) .
C2 C4 1.510(14) .
C3 C2 1.370(12) 13
C3 H3A 0.9300 .
C4 K2 3.252(10) .
K1 Na1 1.90(3) .
K1 O2 2.803(9) 23
K1 O2 2.803(9) 21
K1 O2 2.803(9) 3
K1 O21 2.970(9) 8
K1 O21 2.970(9) 3
K1 O21 2.970(9) 55
K1 O21 2.970(9) 52
K1 O21 2.970(9) 5
K1 O21 2.970(9) 54
K1 O21 2.970(9) 50
K2 O32 1.02(7) 49_565
K2 Na1 1.66(3) .
K2 O32 2.41(8) .
K2 O2 2.853(10) 21
K2 O2 2.853(10) 23
K2 O2 2.853(10) 3
K2 O1 2.972(6) 23
K2 O1 2.972(6) 21
K2 O1 2.972(6) 3
K2 C4 3.252(10) 21
Na1 O2 2.205(8) 23
Na1 O2 2.205(8) 21
Na1 O2 2.205(8) 3
Na1 O32 2.68(8) 49_565
N41 O21 1.26(3) 9
N41 O21 1.26(3) .
N41 O21 1.26(3) 5
N41 K1 3.402(11) 9
N41 K1 3.402(11) 5
O21 O21 1.22(6) 50
O21 K1 2.970(9) 9
O32 K2 1.02(7) 49_565
O32 O32 1.39(15) 49_565
O32 Na1 2.68(8) 49_565
